data_4334624
loop_
_publ_author_name
'Flavia Pop'
'Fran\,cois Riob\'e'
'Sabine Seifert'
'Thomas Cauchy'
'Jie Ding'
'Nathalie Dupont'
'Andreas Hauser'
'Marius Koch'
'Narcis Avarvari'

_publ_section_title
;
 Tetrathiafulvalene-1,3,5-triazines as (Multi)Donor-Acceptor Systems with
 Tunable Charge Transfer: Structural, Photophysical, and Theoretical
 Investigations
;
_journal_name_full 'Inorganic Chemistry'
_journal_page_first 5023
_journal_page_last 5034
_journal_paper_doi 10.1021/ic3027336
_journal_volume 52
_journal_year 2013
_chemical_formula_moiety 'C11 H7 Cl2 N3 S6'
_chemical_formula_sum 'C11 H7 Cl2 N3 S6'
_chemical_formula_weight 444.46
_chemical_name_common TTF(SMe)2-dichloro-1,3,5-triazine
_chemical_name_systematic
;
 ?
;
_space_group_IT_number 14
_symmetry_cell_setting monoclinic
_symmetry_space_group_name_Hall '-P 2ybc'
_symmetry_space_group_name_H-M 'P 1 21/c 1'
_atom_sites_solution_hydrogens geom
_atom_sites_solution_primary direct
_atom_sites_solution_secondary difmap
_audit_creation_method SHELXL-97
_cell_angle_alpha 90.000(5)
_cell_angle_beta 94.935(7)
_cell_angle_gamma 90.000(7)
_cell_formula_units_Z 4
_cell_length_a 7.0913(5)
_cell_length_b 15.9784(15)
_cell_length_c 15.2724(12)
_cell_measurement_reflns_used 22558
_cell_measurement_temperature 293(2)
_cell_measurement_theta_max 26.51
_cell_measurement_theta_min 3.33
_cell_volume 1724.1(2)
_computing_cell_refinement 'Dirax/lsq (Duisenberg & Schreurs, 1989-2000)'
_computing_data_collection KappaCCD
_computing_data_reduction 'Denzo and Scalepak'
_computing_structure_refinement 'SHELXL-97 (Sheldrick, 1997)'
_computing_structure_solution 'SHELXS-97 (Sheldrick, 1997)'
_diffrn_ambient_temperature 293(2)
_diffrn_measured_fraction_theta_full 0.984
_diffrn_measured_fraction_theta_max 0.984
_diffrn_measurement_device_type 'Nonius Kappa CCD'
_diffrn_measurement_method 'phi and omega scans'
_diffrn_radiation_monochromator graphite
_diffrn_radiation_source 'fine-focus sealed tube'
_diffrn_radiation_type MoK\a
_diffrn_radiation_wavelength 0.71073
_diffrn_reflns_av_R_equivalents 0.0546
_diffrn_reflns_av_sigmaI/netI 0.0478
_diffrn_reflns_limit_h_max 8
_diffrn_reflns_limit_h_min -8
_diffrn_reflns_limit_k_max 20
_diffrn_reflns_limit_k_min -20
_diffrn_reflns_limit_l_max 19
_diffrn_reflns_limit_l_min -19
_diffrn_reflns_number 22558
_diffrn_reflns_theta_full 26.51
_diffrn_reflns_theta_max 26.51
_diffrn_reflns_theta_min 3.33
_exptl_absorpt_coefficient_mu 1.099
_exptl_absorpt_correction_T_max 1
_exptl_absorpt_correction_T_min 0.8436
_exptl_absorpt_correction_type multi-scan
_exptl_absorpt_process_details sadabs
_exptl_crystal_colour violet
_exptl_crystal_density_diffrn 1.712
_exptl_crystal_description prism
_exptl_crystal_F_000 896
_exptl_crystal_size_max 0.6
_exptl_crystal_size_mid 0.08
_exptl_crystal_size_min 0.08
_refine_diff_density_max 0.358
_refine_diff_density_min -0.444
_refine_diff_density_rms 0.085
_refine_ls_extinction_method none
_refine_ls_goodness_of_fit_ref 1.146
_refine_ls_hydrogen_treatment mixed
_refine_ls_matrix_type full
_refine_ls_number_parameters 199
_refine_ls_number_reflns 3510
_refine_ls_number_restraints 0
_refine_ls_restrained_S_all 1.146
_refine_ls_R_factor_all 0.1002
_refine_ls_R_factor_gt 0.0551
_refine_ls_shift/su_max 0.000
_refine_ls_shift/su_mean 0.000
_refine_ls_structure_factor_coef Fsqd
_refine_ls_weighting_details 'calc w=1/[\s^2^(Fo^2^)+(0.0134P)^2^+5.0296P] where P=(Fo^2^+2Fc^2^)/3'
_refine_ls_weighting_scheme calc
_refine_ls_wR_factor_gt 0.1041
_refine_ls_wR_factor_ref 0.1168
_reflns_number_gt 2306
_reflns_number_total 3510
_reflns_threshold_expression >2sigma(I)
_cod_data_source_file ic3027336_si_002_2.cif
_cod_data_source_block 3b
_cod_database_code 4334624

loop_
_symmetry_equiv_pos_as_xyz
'x, y, z'
'-x, y+1/2, -z+1/2'
'-x, -y, -z'
'x, -y-1/2, z-1/2'

loop_
_atom_site_label
_atom_site_type_symbol
_atom_site_fract_x
_atom_site_fract_y
_atom_site_fract_z
_atom_site_U_iso_or_equiv
_atom_site_adp_type
_atom_site_occupancy
_atom_site_symmetry_multiplicity
_atom_site_calc_flag
_atom_site_refinement_flags
S1 S 0.26288(19) 0.47670(7) 0.54286(8) 0.0396(3) Uani 1 1 d .
S2 S 0.2084(2) 0.49474(8) 0.34913(8) 0.0464(3) Uani 1 1 d .
S3 S 0.2519(2) 0.27366(7) 0.52079(8) 0.0436(3) Uani 1 1 d .
S4 S 0.19126(19) 0.29263(8) 0.32827(8) 0.0427(3) Uani 1 1 d .
S5 S 0.2115(3) 0.08488(8) 0.51007(10) 0.0651(5) Uani 1 1 d .
S6 S 0.1107(2) 0.11171(9) 0.29444(9) 0.0586(4) Uani 1 1 d .
Cl1 Cl 0.3445(3) 0.68168(10) 0.80703(9) 0.0709(5) Uani 1 1 d .
Cl2 Cl 0.2973(2) 0.88602(8) 0.54407(10) 0.0653(4) Uani 1 1 d .
N1 N 0.2960(5) 0.6309(2) 0.6448(2) 0.0396(9) Uani 1 1 d .
N2 N 0.3147(6) 0.7772(2) 0.6707(3) 0.0476(11) Uani 1 1 d .
N3 N 0.2671(6) 0.7260(2) 0.5244(3) 0.0429(10) Uani 1 1 d .
C1 C 0.2499(6) 0.5779(3) 0.4986(3) 0.0352(11) Uani 1 1 d .
C2 C 0.2252(7) 0.5850(3) 0.4106(3) 0.0439(12) Uani 1 1 d .
H2 H 0.2174 0.6373 0.3837 0.053 Uiso 1 1 calc R
C3 C 0.2300(7) 0.4266(3) 0.4402(3) 0.0369(11) Uani 1 1 d .
C4 C 0.2223(6) 0.3425(3) 0.4309(3) 0.0339(10) Uani 1 1 d .
C5 C 0.2016(7) 0.1823(3) 0.4584(3) 0.0393(11) Uani 1 1 d .
C6 C 0.1735(7) 0.1912(3) 0.3709(3) 0.0389(11) Uani 1 1 d .
C7 C 0.1283(10) 0.1045(4) 0.6144(4) 0.077(2) Uani 1 1 d .
H7A H 0.1282 0.0533 0.6473 0.115 Uiso 1 1 calc R
H7B H 0.0020 0.1265 0.6067 0.115 Uiso 1 1 calc R
H7C H 0.2098 0.1444 0.6458 0.115 Uiso 1 1 calc R
C8 C 0.3295(10) 0.0622(5) 0.2815(5) 0.093(2) Uani 1 1 d .
H8A H 0.3102 0.0169 0.2404 0.140 Uiso 1 1 calc R
H8B H 0.3812 0.0407 0.3372 0.140 Uiso 1 1 calc R
H8C H 0.4158 0.1020 0.2600 0.140 Uiso 1 1 calc R
C9 C 0.2702(6) 0.6480(3) 0.5581(3) 0.0355(11) Uani 1 1 d .
C10 C 0.3143(7) 0.6981(3) 0.6949(3) 0.0419(12) Uani 1 1 d .
C11 C 0.2917(7) 0.7854(3) 0.5839(3) 0.0428(12) Uani 1 1 d .

loop_
_atom_site_aniso_label
_atom_site_aniso_U_11
_atom_site_aniso_U_22
_atom_site_aniso_U_33
_atom_site_aniso_U_23
_atom_site_aniso_U_13
_atom_site_aniso_U_12
S1 0.0542(8) 0.0268(6) 0.0373(6) -0.0001(5) 0.0013(6) -0.0010(5)
S2 0.0680(9) 0.0339(7) 0.0366(7) 0.0003(5) 0.0009(6) -0.0002(6)
S3 0.0656(9) 0.0296(6) 0.0347(6) -0.0008(5) -0.0006(6) 0.0012(6)
S4 0.0601(9) 0.0332(6) 0.0345(6) -0.0016(5) 0.0017(6) -0.0005(6)
S5 0.1098(14) 0.0306(7) 0.0586(9) 0.0081(6) 0.0279(9) 0.0043(8)
S6 0.0747(10) 0.0453(8) 0.0548(8) -0.0197(7) 0.0001(7) -0.0098(7)
Cl1 0.0988(12) 0.0706(10) 0.0429(8) -0.0041(7) 0.0038(8) -0.0125(9)
Cl2 0.0820(11) 0.0275(7) 0.0845(11) 0.0038(7) -0.0030(8) -0.0008(7)
N1 0.041(2) 0.037(2) 0.041(2) 0.0008(18) 0.0019(18) -0.0035(18)
N2 0.052(3) 0.034(2) 0.055(3) -0.008(2) -0.002(2) -0.003(2)
N3 0.051(3) 0.027(2) 0.051(2) 0.0033(19) 0.002(2) 0.0021(19)
C1 0.040(3) 0.027(2) 0.037(3) 0.003(2) 0.001(2) 0.004(2)
C2 0.053(3) 0.027(3) 0.051(3) 0.003(2) 0.003(2) 0.002(2)
C3 0.043(3) 0.029(2) 0.038(3) 0.000(2) 0.003(2) 0.002(2)
C4 0.039(3) 0.027(2) 0.034(2) -0.0035(19) -0.001(2) 0.001(2)
C5 0.049(3) 0.026(2) 0.044(3) 0.000(2) 0.011(2) 0.002(2)
C6 0.046(3) 0.027(2) 0.044(3) -0.004(2) 0.008(2) -0.003(2)
C7 0.123(6) 0.064(4) 0.046(3) 0.004(3) 0.016(4) -0.006(4)
C8 0.102(6) 0.087(5) 0.090(5) -0.050(4) 0.008(4) 0.023(4)
C9 0.032(3) 0.030(2) 0.044(3) 0.001(2) 0.004(2) 0.000(2)
C10 0.042(3) 0.040(3) 0.042(3) -0.005(2) 0.000(2) 0.000(2)
C11 0.037(3) 0.031(3) 0.059(3) 0.000(2) -0.001(2) 0.002(2)

loop_
_atom_type_symbol
_atom_type_description
_atom_type_scat_dispersion_real
_atom_type_scat_dispersion_imag
_atom_type_scat_source
C C 0.0033 0.0016 'International Tables Vol C Tables 4.2.6.8 and 6.1.1.4'
H H 0.0000 0.0000 'International Tables Vol C Tables 4.2.6.8 and 6.1.1.4'
Cl Cl 0.1484 0.1585 'International Tables Vol C Tables 4.2.6.8 and 6.1.1.4'
N N 0.0061 0.0033 'International Tables Vol C Tables 4.2.6.8 and 6.1.1.4'
S S 0.1246 0.1234 'International Tables Vol C Tables 4.2.6.8 and 6.1.1.4'

loop_
_geom_angle_atom_site_label_1
_geom_angle_atom_site_label_2
_geom_angle_atom_site_label_3
_geom_angle
C1 S1 C3 94.5(2)
C2 S2 C3 95.2(2)
C4 S3 C5 95.2(2)
C4 S4 C6 95.5(2)
C5 S5 C7 104.2(3)
C6 S6 C8 102.9(3)
C10 N1 C9 113.8(4)
C10 N2 C11 111.8(4)
C11 N3 C9 114.0(4)
C2 C1 C9 124.2(4)
C2 C1 S1 117.5(3)
C9 C1 S1 118.3(3)
C1 C2 S2 118.1(4)
C4 C3 S1 123.2(3)
C4 C3 S2 122.1(3)
S1 C3 S2 114.7(3)
C3 C4 S4 123.1(3)
C3 C4 S3 122.6(3)
S4 C4 S3 114.3(2)
C6 C5 S5 122.8(4)
C6 C5 S3 117.2(3)
S5 C5 S3 119.7(3)
C5 C6 S4 117.3(3)
C5 C6 S6 126.4(4)
S4 C6 S6 116.3(3)
N3 C9 N1 123.9(4)
N3 C9 C1 118.7(4)
N1 C9 C1 117.4(4)
N2 C10 N1 128.4(4)
N2 C10 Cl1 114.9(4)
N1 C10 Cl1 116.7(4)
N3 C11 N2 128.1(4)
N3 C11 Cl2 115.8(4)
N2 C11 Cl2 116.1(4)

loop_
_geom_bond_atom_site_label_1
_geom_bond_atom_site_label_2
_geom_bond_distance
S1 C1 1.752(4)
S1 C3 1.759(5)
S2 C2 1.719(5)
S2 C3 1.763(5)
S3 C4 1.758(4)
S3 C5 1.763(5)
S4 C4 1.755(4)
S4 C6 1.755(5)
S5 C5 1.744(5)
S5 C7 1.775(6)
S6 C6 1.757(5)
S6 C8 1.768(7)
Cl1 C10 1.727(5)
Cl2 C11 1.721(5)
N1 C10 1.318(6)
N1 C9 1.350(6)
N2 C10 1.317(6)
N2 C11 1.328(6)
N3 C11 1.315(6)
N3 C9 1.349(6)
C1 C2 1.346(6)
C1 C9 1.441(6)
C3 C4 1.352(6)
C5 C6 1.341(6)
